data_4308491
loop_
_publ_author_name
'Mathieu Roger'
'Th\'er\`ese Arliguie'
'Pierre Thu\'ery'
'Marc Fourmigu\'e'
'Michel Ephritikhine'

_publ_contact_author_address
;
      CEA/Saclay, SCM (CNRS URA 331)
      B\^at. 125
      91191 Gif-sur-Yvette
      France
;
_publ_contact_author_email arliguie@drecam.cea.fr
_publ_contact_author_fax '33 (0) 1 69 08 66 40'
_publ_contact_author_name 'T. Arliguie'
_publ_contact_author_phone '33 (0) 1 69 08 60 42'
_publ_section_title
;
Tris(dithiolene) Complexes of Neodymium and Cerium: Mononuclear Species,
Chains, and Honeycomb Networks
;
_journal_name_full 'Inorganic Chemistry'
_journal_page_first 584
_journal_page_last 593
_journal_paper_doi 10.1021/ic049055i
_journal_volume 44
_journal_year 2005
_chemical_formula_sum 'C54 H66 Ce N6 Na3 O6 S12'
_chemical_formula_weight 1488.94
_space_group_IT_number 2
_symmetry_cell_setting triclinic
_symmetry_space_group_name_Hall '-P 1'
_symmetry_space_group_name_H-M 'P -1'
_atom_sites_solution_hydrogens geom
_atom_sites_solution_primary patter
_atom_sites_solution_secondary difmap
_audit_creation_method SHELXL-97
_cell_angle_alpha 74.203(6)
_cell_angle_beta 74.938(7)
_cell_angle_gamma 73.106(6)
_cell_formula_units_Z 2
_cell_length_a 12.1362(11)
_cell_length_b 16.705(2)
_cell_length_c 17.7897(16)
_cell_measurement_reflns_used 22290
_cell_measurement_temperature 100(2)
_cell_measurement_theta_max 25.68
_cell_measurement_theta_min 2.72
_cell_volume 3256.0(6)
_computing_cell_refinement 'DENZO-SMN (Otwinowski & Minor, 1997)'
_computing_data_collection 'Kappa-CCD software (Nonius B.V., 1998)'
_computing_data_reduction 'DENZO-SMN (Otwinowski & Minor, 1997)'
_computing_molecular_graphics 'SHELXTL (Sheldrick, 1999)'
_computing_publication_material 'SHELXTL (Sheldrick, 1999)'
_computing_structure_refinement 'SHELXL-97 (Sheldrick, 1997)'
_computing_structure_solution 'SHELXS-97 (Sheldrick, 1997)'
_diffrn_ambient_temperature 293(2)
_diffrn_measured_fraction_theta_full 0.922
_diffrn_measured_fraction_theta_max 0.922
_diffrn_measurement_device_type 'Nonius Kappa-CCD'
_diffrn_measurement_method '\f scans'
_diffrn_radiation_monochromator graphite
_diffrn_radiation_source 'fine-focus sealed tube'
_diffrn_radiation_type MoK\a
_diffrn_radiation_wavelength 0.71073
_diffrn_reflns_av_R_equivalents 0.0761
_diffrn_reflns_av_sigmaI/netI 0.1142
_diffrn_reflns_limit_h_max 14
_diffrn_reflns_limit_h_min -14
_diffrn_reflns_limit_k_max 20
_diffrn_reflns_limit_k_min -19
_diffrn_reflns_limit_l_max 21
_diffrn_reflns_limit_l_min -21
_diffrn_reflns_number 22290
_diffrn_reflns_theta_full 25.68
_diffrn_reflns_theta_max 25.68
_diffrn_reflns_theta_min 2.72
_diffrn_standards_decay_% 0
_diffrn_standards_interval_time 0
_exptl_absorpt_coefficient_mu 1.155
_exptl_absorpt_correction_T_max 0.912
_exptl_absorpt_correction_T_min 0.664
_exptl_absorpt_correction_type refdelf
_exptl_absorpt_process_details 'program DELABS from PLATON (Spek, 2000)'
_exptl_crystal_colour 'translucent intense yellow'
_exptl_crystal_density_diffrn 1.519
_exptl_crystal_density_meas ?
_exptl_crystal_description platelet
_exptl_crystal_F_000 1526
_exptl_crystal_size_max 0.35
_exptl_crystal_size_mid 0.20
_exptl_crystal_size_min 0.08
_refine_diff_density_max 1.101
_refine_diff_density_min -0.950
_refine_diff_density_rms 0.108
_refine_ls_extinction_method none
_refine_ls_goodness_of_fit_ref 1.012
_refine_ls_hydrogen_treatment constr
_refine_ls_matrix_type full
_refine_ls_number_parameters 779
_refine_ls_number_reflns 11412
_refine_ls_number_restraints 458
_refine_ls_restrained_S_all 1.015
_refine_ls_R_factor_all 0.1058
_refine_ls_R_factor_gt 0.0612
_refine_ls_shift/su_max 0.001
_refine_ls_shift/su_mean 0.000
_refine_ls_structure_factor_coef Fsqd
_refine_ls_weighting_details 'calc w=1/[\s^2^(Fo^2^)+(0.0571P)^2^+3.6385P] where P=(Fo^2^+2Fc^2^)/3'
_refine_ls_weighting_scheme calc
_refine_ls_wR_factor_gt 0.1336
_refine_ls_wR_factor_ref 0.1534
_reflns_number_gt 7527
_reflns_number_total 11412
_reflns_threshold_expression >2sigma(I)
_cod_data_source_file ic049055isi20041215_120324_1.cif
_cod_data_source_block 5.3py
_cod_database_code 4308491

loop_
_symmetry_equiv_pos_as_xyz
'x, y, z'
'-x, -y, -z'

loop_
_atom_site_label
_atom_site_type_symbol
_atom_site_fract_x
_atom_site_fract_y
_atom_site_fract_z
_atom_site_U_iso_or_equiv
_atom_site_adp_type
_atom_site_occupancy
_atom_site_symmetry_multiplicity
_atom_site_calc_flag
_atom_site_refinement_flags
_atom_site_disorder_assembly
_atom_site_disorder_group
Ce Ce 0.67110(3) 0.81216(3) 0.74632(2) 0.03282(12) Uani 1 1 d . . .
Na1 Na 0.9441(2) 0.67431(19) 0.83117(16) 0.0449(7) Uani 1 1 d . . .
Na2 Na 0.8633(2) 0.98365(18) 0.61091(15) 0.0380(6) Uani 1 1 d . . .
Na3 Na 0.6057(2) 0.9192(2) 0.94014(16) 0.0441(7) Uani 1 1 d . . .
S1A S 0.75894(17) 0.62645(13) 0.78701(11) 0.0429(4) Uani 1 1 d . . .
S2A S 0.72694(15) 0.75770(13) 0.90381(10) 0.0388(4) Uani 1 1 d . . .
S3A S 0.50082(18) 0.72228(14) 0.99040(11) 0.0490(5) Uani 1 1 d . . .
S4A S 0.53724(18) 0.58448(14) 0.86670(13) 0.0523(5) Uani 1 1 d . . .
C1A C 0.6351(6) 0.6468(5) 0.8626(4) 0.0383(16) Uani 1 1 d . . .
C2A C 0.6207(6) 0.7008(5) 0.9118(4) 0.0392(17) Uani 1 1 d . . .
C3A C 0.4344(9) 0.6345(7) 1.0109(6) 0.074(3) Uani 1 1 d . . .
H3A1 H 0.4858 0.5833 1.0356 0.089 Uiso 1 1 calc R . .
H3A2 H 0.3613 0.6453 1.0490 0.089 Uiso 1 1 calc R . .
C4A C 0.4098(8) 0.6181(7) 0.9397(7) 0.082(3) Uani 1 1 d . . .
H4A1 H 0.3606 0.6700 0.9142 0.098 Uiso 1 1 calc R . .
H4A2 H 0.3653 0.5743 0.9572 0.098 Uiso 1 1 calc R . .
S1B S 0.73109(16) 0.87561(12) 0.57382(10) 0.0376(4) Uani 1 1 d . . .
S2B S 0.92633(15) 0.79857(12) 0.69118(10) 0.0368(4) Uani 1 1 d . . .
S3B S 1.00792(17) 0.64023(13) 0.63395(11) 0.0451(5) Uani 1 1 d . . .
S4B S 0.81814(18) 0.72806(14) 0.50185(11) 0.0469(5) Uani 1 1 d . . .
C1B C 0.8327(6) 0.7750(5) 0.5761(4) 0.0383(17) Uani 1 1 d . . .
C2B C 0.9089(6) 0.7422(5) 0.6276(4) 0.0379(16) Uani 1 1 d . . .
C3B C 0.9478(7) 0.5841(5) 0.5883(5) 0.053(2) Uani 1 1 d . . .
H3B1 H 0.9991 0.5276 0.5871 0.064 Uiso 1 1 calc R . .
H3B2 H 0.8721 0.5767 0.6205 0.064 Uiso 1 1 calc R . .
C4B C 0.9324(7) 0.6299(5) 0.5041(5) 0.0492(19) Uani 1 1 d . . .
H4B1 H 0.9130 0.5922 0.4792 0.059 Uiso 1 1 calc R . .
H4B2 H 1.0060 0.6431 0.4733 0.059 Uiso 1 1 calc R . .
S1C S 0.45990(15) 0.90085(12) 0.84096(10) 0.0372(4) Uani 1 1 d . . .
S2C S 0.70006(14) 0.97404(12) 0.76100(10) 0.0351(4) Uani 1 1 d . . .
S3C S 0.59238(15) 1.08542(12) 0.62789(10) 0.0381(4) Uani 1 1 d . . .
S4C S 0.34026(15) 1.01447(13) 0.71795(11) 0.0408(4) Uani 1 1 d . . .
C1C C 0.4744(6) 0.9788(5) 0.7515(4) 0.0335(15) Uani 1 1 d . . .
C2C C 0.5734(6) 1.0078(5) 0.7184(4) 0.0335(15) Uani 1 1 d . . .
C3C C 0.4837(6) 1.0785(6) 0.5797(4) 0.048(2) Uani 1 1 d . . .
H3C1 H 0.4863 1.1189 0.5288 0.057 Uiso 1 1 calc R . .
H3C2 H 0.5020 1.0215 0.5695 0.057 Uiso 1 1 calc R . .
C4C C 0.3617(6) 1.0973(5) 0.6291(4) 0.0459(19) Uani 1 1 d . . .
H4C1 H 0.3052 1.1030 0.5970 0.055 Uiso 1 1 calc R . .
H4C2 H 0.3470 1.1514 0.6445 0.055 Uiso 1 1 calc R . .
N1 N 0.5035(5) 0.7633(4) 0.7056(3) 0.0419(15) Uani 1 1 d . . .
C1 C 0.3919(6) 0.7709(5) 0.7434(4) 0.0439(18) Uani 1 1 d . . .
H1 H 0.3637 0.8034 0.7823 0.053 Uiso 1 1 calc R . .
C2 C 0.3164(7) 0.7329(6) 0.7276(5) 0.055(2) Uani 1 1 d . . .
H2 H 0.2390 0.7405 0.7551 0.066 Uiso 1 1 calc R . .
C3 C 0.3559(9) 0.6835(6) 0.6709(6) 0.068(3) Uani 1 1 d . . .
H3 H 0.3071 0.6561 0.6599 0.082 Uiso 1 1 calc R . .
C4 C 0.4711(8) 0.6766(7) 0.6312(5) 0.067(3) Uani 1 1 d . . .
H4 H 0.5007 0.6456 0.5912 0.080 Uiso 1 1 calc R . .
C5 C 0.5419(8) 0.7154(6) 0.6508(5) 0.056(2) Uani 1 1 d . . .
H5 H 0.6201 0.7080 0.6248 0.067 Uiso 1 1 calc R . .
N2 N 1.0171(5) 0.7744(5) 0.8822(4) 0.0520(18) Uani 1 1 d . . .
C6 C 1.1080(8) 0.7579(7) 0.9182(6) 0.071(3) Uani 1 1 d U . .
H6 H 1.1392 0.7014 0.9412 0.086 Uiso 1 1 calc R . .
C7 C 1.1577(9) 0.8210(8) 0.9229(7) 0.086(3) Uani 1 1 d U . .
H7 H 1.2192 0.8069 0.9499 0.103 Uiso 1 1 calc R . .
C8 C 1.1151(9) 0.9041(8) 0.8873(6) 0.078(3) Uani 1 1 d U . .
H8 H 1.1497 0.9473 0.8866 0.093 Uiso 1 1 calc R . .
C9 C 1.0195(9) 0.9217(7) 0.8527(5) 0.071(3) Uani 1 1 d U . .
H9 H 0.9848 0.9778 0.8308 0.085 Uiso 1 1 calc R . .
C10 C 0.9760(8) 0.8555(7) 0.8510(5) 0.060(2) Uani 1 1 d . . .
H10 H 0.9126 0.8688 0.8259 0.073 Uiso 1 1 calc R . .
N3 N 1.0973(6) 0.5495(4) 0.8632(4) 0.0590(19) Uani 1 1 d G . .
C11B C 1.0530(6) 0.4766(6) 0.8910(9) 0.096(7) Uani 0.377(8) 1 d PGU . .
C12B C 1.1266(10) 0.3975(4) 0.9152(9) 0.095(5) Uani 0.377(8) 1 d PGU . .
C13 C 1.2445(9) 0.3913(5) 0.9114(5) 0.085(3) Uani 1 1 d GU . .
C14B C 1.2889(6) 0.4642(7) 0.8835(9) 0.075(4) Uani 0.377(8) 1 d PGU . .
C15B C 1.2153(7) 0.5433(5) 0.8594(8) 0.071(4) Uani 0.377(8) 1 d PGU . .
C11A C 1.1644(14) 0.5035(11) 0.8090(10) 0.074(4) Uani 0.623(8) 1 d PU . .
C12A C 1.2492(15) 0.4256(11) 0.8278(10) 0.080(4) Uani 0.623(8) 1 d PU . .
C14A C 1.2107(14) 0.4515(11) 0.9562(9) 0.071(3) Uani 0.623(8) 1 d PU . .
C15A C 1.1279(13) 0.5265(10) 0.9344(9) 0.069(3) Uani 0.623(8) 1 d PU . .
O1 O 0.7587(6) 0.9631(4) 0.9741(4) 0.077(2) Uani 1 1 d . . .
O2 O 0.6661(5) 0.8317(4) 1.0717(3) 0.0508(14) Uani 1 1 d . . .
O3 O 0.4252(5) 0.9075(4) 1.0797(4) 0.0643(17) Uani 1 1 d . . .
O4 O 0.8510(4) 1.0804(3) 0.4799(3) 0.0378(11) Uani 1 1 d . . .
O5 O 0.8625(4) 1.1319(3) 0.6123(3) 0.0389(11) Uani 1 1 d . . .
O6 O 1.0311(4) 0.9900(3) 0.6619(3) 0.0389(11) Uani 1 1 d . . .
C16 C 0.8099(8) 0.9162(7) 1.0412(5) 0.067(3) Uani 1 1 d . . .
H16A H 0.7759 0.9448 1.0855 0.080 Uiso 1 1 calc R . .
H16B H 0.8939 0.9117 1.0283 0.080 Uiso 1 1 calc R . .
C17 C 0.7857(7) 0.8294(6) 1.0626(5) 0.059(2) Uani 1 1 d . . .
H17A H 0.8311 0.7983 1.0215 0.070 Uiso 1 1 calc R . .
H17B H 0.8116 0.7984 1.1120 0.070 Uiso 1 1 calc R . .
C18 C 0.5920(8) 0.8639(6) 1.1392(4) 0.056(2) Uani 1 1 d . . .
H18A H 0.5892 0.9241 1.1320 0.067 Uiso 1 1 calc R . .
H18B H 0.6224 0.8330 1.1871 0.067 Uiso 1 1 calc R . .
C19 C 0.4742(9) 0.8523(6) 1.1465(5) 0.067(3) Uani 1 1 d . . .
H19A H 0.4787 0.7931 1.1474 0.081 Uiso 1 1 calc R . .
H19B H 0.4245 0.8662 1.1957 0.081 Uiso 1 1 calc R . .
C20 C 0.3094(10) 0.8947(8) 1.0974(7) 0.088(3) Uani 1 1 d . . .
H20A H 0.3121 0.8345 1.1049 0.106 Uiso 1 1 calc R . .
H20B H 0.2652 0.9138 1.1458 0.106 Uiso 1 1 calc R . .
C21 C 0.2570(11) 0.9419(8) 1.0336(6) 0.087(3) Uani 1 1 d U . .
H21A H 0.1810 0.9298 1.0409 0.105 Uiso 1 1 calc R . .
H21B H 0.3052 0.9253 0.9849 0.105 Uiso 1 1 calc R . .
C22 C 0.8337(6) 1.1692(5) 0.4795(4) 0.0409(17) Uani 1 1 d . . .
H22A H 0.7516 1.1938 0.4988 0.049 Uiso 1 1 calc R . .
H22B H 0.8572 1.2006 0.4259 0.049 Uiso 1 1 calc R . .
C23 C 0.9073(6) 1.1739(5) 0.5328(4) 0.0411(17) Uani 1 1 d . . .
H23A H 0.9887 1.1457 0.5156 0.049 Uiso 1 1 calc R . .
H23B H 0.9032 1.2332 0.5313 0.049 Uiso 1 1 calc R . .
C24 C 0.9264(6) 1.1318(5) 0.6691(4) 0.0417(18) Uani 1 1 d . . .
H24A H 0.8825 1.1149 0.7223 0.050 Uiso 1 1 calc R . .
H24B H 0.9348 1.1894 0.6629 0.050 Uiso 1 1 calc R . .
C25 C 1.0464(6) 1.0717(5) 0.6596(5) 0.0422(17) Uani 1 1 d . . .
H25A H 1.0950 1.0920 0.6092 0.051 Uiso 1 1 calc R . .
H25B H 1.0846 1.0684 0.7023 0.051 Uiso 1 1 calc R . .
C26 C 1.1387(6) 0.9253(5) 0.6575(4) 0.0389(17) Uani 1 1 d . . .
H26A H 1.1210 0.8694 0.6766 0.047 Uiso 1 1 calc R . .
H26B H 1.1846 0.9309 0.6922 0.047 Uiso 1 1 calc R . .
C27 C 1.2106(6) 0.9311(5) 0.5740(4) 0.0386(16) Uani 1 1 d . . .
H27A H 1.2297 0.9866 0.5551 0.046 Uiso 1 1 calc R . .
H27B H 1.2837 0.8876 0.5746 0.046 Uiso 1 1 calc R . .
N4 N 0.3282(9) 0.5286(5) 0.3085(6) 0.135(3) Uani 1 1 d GU . .
C28 C 0.3970(8) 0.5779(7) 0.2502(5) 0.145(4) Uani 1 1 d GU . .
H28 H 0.4477 0.5552 0.2080 0.174 Uiso 1 1 calc R . .
C29 C 0.3900(8) 0.6609(6) 0.2551(5) 0.152(4) Uani 1 1 d GU . .
H29 H 0.4360 0.6938 0.2161 0.182 Uiso 1 1 calc R . .
C30 C 0.3142(8) 0.6947(4) 0.3182(6) 0.115(3) Uani 1 1 d GU . .
H30 H 0.3095 0.7503 0.3214 0.139 Uiso 1 1 calc R . .
C31 C 0.2454(7) 0.6455(6) 0.3764(5) 0.108(3) Uani 1 1 d GU . .
H31 H 0.1947 0.6682 0.4186 0.130 Uiso 1 1 calc R . .
C32 C 0.2524(8) 0.5625(5) 0.3716(5) 0.128(4) Uani 1 1 d GU . .
H32 H 0.2064 0.5295 0.4105 0.154 Uiso 1 1 calc R . .
N5 N 1.0422(10) 0.2526(8) 0.7634(7) 0.115(3) Uani 1 1 d U . .
C33 C 1.0371(12) 0.3420(9) 0.7386(8) 0.107(3) Uani 1 1 d U . .
H33 H 1.0928 0.3622 0.6965 0.129 Uiso 1 1 calc R . .
C34 C 0.9500(13) 0.3972(10) 0.7772(9) 0.122(4) Uani 1 1 d U . .
H34 H 0.9468 0.4556 0.7610 0.146 Uiso 1 1 calc R . .
C35 C 0.8695(12) 0.3701(10) 0.8374(8) 0.117(3) Uani 1 1 d U . .
H35 H 0.8104 0.4095 0.8624 0.140 Uiso 1 1 calc R . .
C36 C 0.8724(12) 0.2862(10) 0.8626(8) 0.111(3) Uani 1 1 d U . .
H36 H 0.8138 0.2687 0.9040 0.133 Uiso 1 1 calc R . .
C37 C 0.9591(12) 0.2262(9) 0.8289(8) 0.105(3) Uani 1 1 d U . .
H37 H 0.9627 0.1682 0.8494 0.125 Uiso 1 1 calc R . .
C38 C 0.5787(11) 0.5079(7) 0.4548(7) 0.098(5) Uani 0.533(7) 1 d PGU . .
C39 C 0.5083(6) 0.5907(9) 0.4435(7) 0.098(4) Uani 0.533(7) 1 d PGU . .
C40 C 0.5592(9) 0.6600(6) 0.4087(7) 0.091(4) Uani 0.533(7) 1 d PGU . .
C41 C 0.6805(9) 0.6466(6) 0.3852(6) 0.086(3) Uani 0.533(7) 1 d PGU . .
C42 C 0.7509(6) 0.5638(8) 0.3965(6) 0.082(4) Uani 0.533(7) 1 d PGU . .
C43 C 0.7000(10) 0.4945(5) 0.4312(7) 0.099(4) Uani 0.533(7) 1 d PGU . .
C44 C 0.7291(8) 0.5240(6) 0.4045(6) 0.092(4) Uani 0.467(7) 1 d PGU . .
C45 C 0.6914(9) 0.5863(7) 0.4498(5) 0.083(4) Uani 0.467(7) 1 d PGU . .
C46 C 0.6242(11) 0.6665(6) 0.4209(7) 0.086(4) Uani 0.467(7) 1 d PGU . .
C47 C 0.5946(12) 0.6843(6) 0.3467(7) 0.093(4) Uani 0.467(7) 1 d PGU . .
C48 C 0.6322(12) 0.6220(9) 0.3014(4) 0.106(5) Uani 0.467(7) 1 d PGU . .
C49 C 0.6994(11) 0.5418(8) 0.3303(5) 0.107(5) Uani 0.467(7) 1 d PGU . .

loop_
_atom_site_aniso_label
_atom_site_aniso_U_11
_atom_site_aniso_U_22
_atom_site_aniso_U_33
_atom_site_aniso_U_23
_atom_site_aniso_U_13
_atom_site_aniso_U_12
Ce 0.0334(2) 0.0357(2) 0.0308(2) -0.00671(16) -0.00772(16) -0.00948(16)
Na1 0.0391(15) 0.0475(19) 0.0462(16) -0.0075(14) -0.0118(13) -0.0067(13)
Na2 0.0371(14) 0.0433(18) 0.0343(14) -0.0093(12) -0.0049(12) -0.0112(13)
Na3 0.0443(16) 0.052(2) 0.0385(15) -0.0141(13) -0.0124(13) -0.0075(14)
S1A 0.0465(10) 0.0377(11) 0.0419(10) -0.0073(8) -0.0082(9) -0.0075(9)
S2A 0.0394(9) 0.0425(12) 0.0346(9) -0.0066(8) -0.0109(8) -0.0081(8)
S3A 0.0489(11) 0.0525(13) 0.0406(10) -0.0060(9) 0.0002(9) -0.0161(10)
S4A 0.0555(12) 0.0433(13) 0.0607(12) -0.0036(10) -0.0137(10) -0.0205(10)
C1A 0.037(4) 0.032(4) 0.043(4) -0.002(3) -0.007(3) -0.012(3)
C2A 0.041(4) 0.036(4) 0.039(4) -0.003(3) -0.011(3) -0.008(3)
C3A 0.064(6) 0.075(8) 0.079(7) -0.017(6) 0.008(5) -0.031(5)
C4A 0.055(6) 0.085(8) 0.113(9) -0.025(7) -0.006(6) -0.033(6)
S1B 0.0410(9) 0.0404(11) 0.0319(9) -0.0080(8) -0.0096(8) -0.0081(8)
S2B 0.0355(9) 0.0409(11) 0.0345(9) -0.0108(8) -0.0061(8) -0.0077(8)
S3B 0.0461(10) 0.0422(12) 0.0433(10) -0.0118(9) -0.0076(9) -0.0034(9)
S4B 0.0575(12) 0.0484(13) 0.0391(10) -0.0163(9) -0.0112(9) -0.0110(10)
C1B 0.040(4) 0.040(5) 0.037(4) -0.013(3) 0.003(3) -0.018(3)
C2B 0.034(4) 0.042(5) 0.033(4) -0.008(3) 0.000(3) -0.008(3)
C3B 0.055(5) 0.035(5) 0.063(5) -0.013(4) -0.008(4) 0.000(4)
C4B 0.052(5) 0.039(5) 0.057(5) -0.020(4) -0.013(4) -0.001(4)
S1C 0.0343(9) 0.0456(12) 0.0311(8) -0.0066(8) -0.0042(8) -0.0122(8)
S2C 0.0322(8) 0.0416(11) 0.0336(8) -0.0099(8) -0.0070(7) -0.0097(8)
S3C 0.0380(9) 0.0423(11) 0.0335(9) -0.0056(8) -0.0068(8) -0.0115(8)
S4C 0.0344(9) 0.0479(12) 0.0419(10) -0.0068(9) -0.0125(8) -0.0107(8)
C1C 0.031(3) 0.042(4) 0.028(3) -0.011(3) -0.004(3) -0.007(3)
C2C 0.033(3) 0.036(4) 0.033(3) -0.012(3) -0.008(3) -0.006(3)
C3C 0.047(4) 0.062(6) 0.029(4) -0.006(4) -0.008(3) -0.007(4)
C4C 0.039(4) 0.056(5) 0.037(4) -0.002(4) -0.008(3) -0.009(4)
N1 0.044(3) 0.044(4) 0.043(3) -0.010(3) -0.011(3) -0.014(3)
C1 0.041(4) 0.043(5) 0.051(4) -0.005(4) -0.015(4) -0.014(3)
C2 0.051(5) 0.049(6) 0.070(6) -0.009(4) -0.023(4) -0.013(4)
C3 0.078(6) 0.067(7) 0.075(6) -0.003(5) -0.030(5) -0.040(5)
C4 0.076(6) 0.091(8) 0.054(5) -0.026(5) -0.010(5) -0.044(6)
C5 0.062(5) 0.062(6) 0.052(5) -0.012(4) -0.008(4) -0.028(5)
N2 0.035(3) 0.074(6) 0.050(4) -0.021(4) -0.007(3) -0.012(3)
C6 0.060(5) 0.074(6) 0.091(6) -0.034(5) -0.029(5) -0.003(4)
C7 0.067(5) 0.107(8) 0.113(7) -0.053(6) -0.027(5) -0.029(5)
C8 0.084(6) 0.097(7) 0.073(5) -0.034(5) 0.000(5) -0.052(5)
C9 0.099(6) 0.074(6) 0.047(4) -0.010(4) -0.015(5) -0.033(5)
C10 0.070(6) 0.081(7) 0.039(4) -0.005(5) -0.018(4) -0.030(5)
N3 0.062(4) 0.051(5) 0.061(4) -0.005(4) -0.026(4) -0.003(4)
C11B 0.093(9) 0.084(9) 0.101(9) -0.013(7) -0.015(7) -0.015(7)
C12B 0.095(7) 0.086(7) 0.094(7) -0.016(6) -0.018(6) -0.009(6)
C13 0.091(4) 0.084(5) 0.073(4) -0.018(4) -0.034(4) 0.009(4)
C14B 0.075(6) 0.077(6) 0.073(6) -0.017(5) -0.033(5) 0.000(5)
C15B 0.068(8) 0.072(8) 0.079(8) -0.018(7) -0.037(7) -0.006(7)
C11A 0.066(7) 0.073(9) 0.077(8) -0.010(7) -0.032(7) 0.006(7)
C12A 0.073(6) 0.077(6) 0.076(6) -0.008(5) -0.024(5) 0.003(5)
C14A 0.073(6) 0.068(6) 0.075(6) -0.010(5) -0.043(5) -0.002(5)
C15A 0.067(6) 0.064(7) 0.079(7) -0.005(6) -0.041(6) -0.006(6)
O1 0.083(4) 0.071(5) 0.095(5) 0.006(4) -0.058(4) -0.030(4)
O2 0.057(3) 0.057(4) 0.036(3) -0.017(3) -0.014(3) 0.000(3)
O3 0.042(3) 0.061(4) 0.094(5) -0.032(4) 0.002(3) -0.017(3)
O4 0.037(3) 0.045(3) 0.036(2) -0.012(2) -0.012(2) -0.009(2)
O5 0.038(3) 0.049(3) 0.033(2) -0.014(2) -0.005(2) -0.013(2)
O6 0.031(2) 0.044(3) 0.041(3) -0.010(2) -0.008(2) -0.006(2)
C16 0.063(5) 0.082(8) 0.069(6) -0.013(5) -0.044(5) -0.012(5)
C17 0.057(5) 0.075(7) 0.046(5) -0.023(4) -0.021(4) 0.000(5)
C18 0.082(6) 0.046(5) 0.032(4) -0.010(4) -0.008(4) -0.006(5)
C19 0.087(7) 0.045(6) 0.060(5) -0.018(5) 0.013(5) -0.017(5)
C20 0.087(8) 0.089(9) 0.092(8) -0.023(7) -0.007(7) -0.031(7)
C21 0.108(7) 0.098(7) 0.074(6) -0.014(5) -0.021(5) -0.052(6)
C22 0.042(4) 0.039(5) 0.041(4) -0.009(3) -0.011(3) -0.005(3)
C23 0.048(4) 0.039(5) 0.039(4) -0.006(3) -0.009(3) -0.017(4)
C24 0.044(4) 0.049(5) 0.036(4) -0.011(3) -0.009(3) -0.012(4)
C25 0.043(4) 0.041(5) 0.049(4) -0.014(4) -0.015(4) -0.011(3)
C26 0.035(4) 0.050(5) 0.035(4) -0.008(3) -0.009(3) -0.014(3)
C27 0.036(4) 0.041(5) 0.042(4) -0.010(3) -0.010(3) -0.011(3)
N4 0.134(6) 0.126(6) 0.143(6) -0.046(5) -0.005(5) -0.034(5)
C28 0.150(6) 0.128(6) 0.151(6) -0.048(6) 0.012(6) -0.046(6)
C29 0.154(6) 0.125(6) 0.157(6) -0.039(6) 0.016(6) -0.038(6)
C30 0.107(6) 0.100(6) 0.136(6) -0.039(5) 0.002(5) -0.029(5)
C31 0.125(6) 0.090(6) 0.117(6) -0.054(5) 0.006(5) -0.034(5)
C32 0.139(6) 0.114(6) 0.137(6) -0.051(5) 0.006(5) -0.044(5)
N5 0.126(5) 0.125(6) 0.119(5) -0.030(5) -0.046(5) -0.044(5)
C33 0.113(6) 0.106(6) 0.105(6) -0.010(5) -0.025(5) -0.036(5)
C34 0.109(6) 0.112(6) 0.126(6) -0.005(5) -0.013(5) -0.027(5)
C35 0.108(6) 0.114(6) 0.121(6) -0.014(5) -0.009(5) -0.038(5)
C36 0.114(6) 0.110(6) 0.117(6) -0.010(5) -0.011(5) -0.064(5)
C37 0.113(6) 0.107(6) 0.118(6) -0.006(5) -0.035(5) -0.068(5)
C38 0.099(7) 0.094(7) 0.102(7) -0.030(6) -0.010(6) -0.025(6)
C39 0.102(7) 0.099(7) 0.097(7) -0.027(6) -0.018(6) -0.026(6)
C40 0.095(6) 0.093(5) 0.090(5) -0.026(5) -0.016(5) -0.025(5)
C41 0.089(5) 0.087(5) 0.091(5) -0.028(4) -0.020(4) -0.025(4)
C42 0.082(5) 0.080(6) 0.090(5) -0.026(5) -0.014(5) -0.020(5)
C43 0.094(6) 0.093(6) 0.101(6) -0.026(5) -0.003(5) -0.018(5)
C44 0.090(5) 0.087(6) 0.097(5) -0.025(5) -0.013(5) -0.016(5)
C45 0.084(5) 0.084(6) 0.090(5) -0.025(5) -0.018(5) -0.024(5)
C46 0.090(6) 0.088(6) 0.087(6) -0.025(5) -0.016(5) -0.026(5)
C47 0.100(6) 0.093(6) 0.091(6) -0.029(5) -0.018(5) -0.021(5)
C48 0.116(7) 0.097(7) 0.100(7) -0.029(6) -0.016(6) -0.014(6)
C49 0.111(7) 0.095(7) 0.103(7) -0.026(6) -0.010(6) -0.013(6)

loop_
_atom_type_symbol
_atom_type_description
_atom_type_scat_dispersion_real
_atom_type_scat_dispersion_imag
_atom_type_scat_source
C C 0.0033 0.0016 'International Tables Vol C Tables 4.2.6.8 and 6.1.1.4'
H H 0.0000 0.0000 'International Tables Vol C Tables 4.2.6.8 and 6.1.1.4'
O O 0.0106 0.0060 'International Tables Vol C Tables 4.2.6.8 and 6.1.1.4'
Na Na 0.0362 0.0249 'International Tables Vol C Tables 4.2.6.8 and 6.1.1.4'
S S 0.1246 0.1234 'International Tables Vol C Tables 4.2.6.8 and 6.1.1.4'
Ce Ce -0.2486 2.6331 'International Tables Vol C Tables 4.2.6.8 and 6.1.1.4'
N N 0.0061 0.0033 'International Tables Vol C Tables 4.2.6.8 and 6.1.1.4'

loop_
_geom_angle_atom_site_label_1
_geom_angle_atom_site_label_2
_geom_angle_atom_site_label_3
_geom_angle
_geom_angle_site_symmetry_1
_geom_angle_site_symmetry_3
_geom_angle_publ_flag
N1 Ce S2A 123.50(13) . . ?
N1 Ce S2C 134.90(14) . . ?
S2A Ce S2C 81.48(5) . . ?
N1 Ce S1C 79.49(13) . . ?
S2A Ce S1C 78.07(5) . . ?
S2C Ce S1C 69.28(5) . . ?
N1 Ce S1A 80.68(14) . . ?
S2A Ce S1A 68.95(5) . . ?
S2C Ce S1A 143.60(5) . . ?
S1C Ce S1A 121.75(5) . . ?
N1 Ce S1B 82.53(13) . . ?
S2A Ce S1B 152.08(5) . . ?
S2C Ce S1B 86.06(5) . . ?
S1C Ce S1B 120.42(5) . . ?
S1A Ce S1B 110.32(5) . . ?
N1 Ce S2B 136.31(13) . . ?
S2A Ce S2B 84.33(5) . . ?
S2C Ce S2B 76.49(5) . . ?
S1C Ce S2B 143.31(5) . . ?
S1A Ce S2B 79.81(5) . . ?
S1B Ce S2B 68.45(5) . . ?
N1 Ce C1A 72.70(18) . . ?
S2A Ce C1A 55.24(14) . . ?
S2C Ce C1A 134.70(14) . . ?
S1C Ce C1A 87.56(14) . . ?
S1A Ce C1A 34.21(14) . . ?
S1B Ce C1A 138.54(14) . . ?
S2B Ce C1A 108.34(14) . . ?
N1 Ce C2A 89.00(18) . . ?
S2A Ce C2A 34.56(14) . . ?
S2C Ce C2A 108.99(14) . . ?
S1C Ce C2A 70.24(14) . . ?
S1A Ce C2A 55.21(14) . . ?
S1B Ce C2A 164.49(14) . . ?
S2B Ce C2A 110.54(14) . . ?
C1A Ce C2A 26.02(19) . . ?
N1 Ce C2C 100.99(18) . . ?
S2A Ce C2C 106.56(12) . . ?
S2C Ce C2C 34.12(12) . . ?
S1C Ce C2C 54.59(13) . . ?
S1A Ce C2C 175.20(12) . . ?
S1B Ce C2C 74.42(12) . . ?
S2B Ce C2C 101.68(13) . . ?
C1A Ce C2C 141.91(18) . . ?
C2A Ce C2C 120.16(18) . . ?
N3 Na1 N2 96.0(3) . . ?
N3 Na1 S2A 138.9(2) . . ?
N2 Na1 S2A 83.03(17) . . ?
N3 Na1 S2B 131.0(2) . . ?
N2 Na1 S2B 88.36(19) . . ?
S2A Na1 S2B 90.13(10) . . ?
N3 Na1 S1A 110.1(2) . . ?
N2 Na1 S1A 151.91(19) . . ?
S2A Na1 S1A 70.56(8) . . ?
S2B Na1 S1A 82.47(9) . . ?
O4 Na2 O6 111.53(18) . . ?
O4 Na2 O5 68.07(16) . . ?
O6 Na2 O5 67.46(17) . . ?
O4 Na2 S2C 131.95(15) . . ?
O6 Na2 S2C 96.47(14) . . ?
O5 Na2 S2C 89.66(13) . . ?
O4 Na2 S2B 142.86(15) . . ?
O6 Na2 S2B 82.76(14) . . ?
O5 Na2 S2B 145.55(15) . . ?
S2C Na2 S2B 76.42(8) . . ?
O4 Na2 S1B 89.71(13) . . ?
O6 Na2 S1B 148.31(17) . . ?
O5 Na2 S1B 144.19(15) . . ?
S2C Na2 S1B 84.95(8) . . ?
S2B Na2 S1B 66.73(8) . . ?
O4 Na2 S3C 75.69(13) . . ?
O6 Na2 S3C 134.07(15) . . ?
O5 Na2 S3C 74.92(13) . . ?
S2C Na2 S3C 57.17(7) . . ?
S2B Na2 S3C 119.66(10) . . ?
S1B Na2 S3C 72.47(7) . . ?
O1 Na3 O2 66.0(2) . . ?
O1 Na3 O3 64.6(2) . 2_677 ?
O2 Na3 O3 114.1(2) . 2_677 ?
O1 Na3 S2A 102.0(2) . . ?
O2 Na3 S2A 77.10(15) . . ?
O3 Na3 S2A 153.07(16) 2_677 . ?
O1 Na3 O3 106.3(2) . . ?
O2 Na3 O3 62.24(19) . . ?
O3 Na3 O3 93.72(19) 2_677 . ?
S2A Na3 O3 112.86(17) . . ?
O1 Na3 S1C 158.4(2) . . ?
O2 Na3 S1C 133.94(18) . . ?
O3 Na3 S1C 105.03(17) 2_677 . ?
S2A Na3 S1C 78.94(9) . . ?
O3 Na3 S1C 92.75(15) . . ?
O1 Na3 S2C 91.77(19) . . ?
O2 Na3 S2C 143.33(16) . . ?
O3 Na3 S2C 77.53(16) 2_677 . ?
S2A Na3 S2C 79.83(8) . . ?
O3 Na3 S2C 154.35(17) . . ?
S1C Na3 S2C 67.03(7) . . ?
C2A S2A Ce 77.3(2) . . ?
Na1 S2A Ce 85.77(7) . . ?
Na3 S2A Ce 91.53(8) . . ?
C2A S3A C3A 103.6(4) . . ?
C1A S4A C4A 105.2(4) . . ?
C2A C1A S1A 124.0(6) . . ?
C2A C1A S4A 126.2(6) . . ?
S1A C1A S4A 109.7(4) . . ?
C2A C1A Ce 77.1(4) . . ?
S1A C1A Ce 69.3(2) . . ?
S4A C1A Ce 128.4(3) . . ?
C1A C2A S3A 126.5(6) . . ?
C1A C2A S2A 122.2(6) . . ?
S3A C2A S2A 111.3(4) . . ?
C1A C2A Ce 76.8(4) . . ?
S3A C2A Ce 128.1(3) . . ?
S2A C2A Ce 68.2(2) . . ?
C4A C3A S3A 114.3(7) . . ?
C3A C4A S4A 115.4(7) . . ?
C1B S1B Ce 84.0(2) . . ?
C1B S1B Na2 103.1(2) . . ?
Ce S1B Na2 86.51(7) . . ?
C2B S2B Na1 102.4(3) . . ?
C2B S2B Ce 82.2(2) . . ?
Na1 S2B Ce 84.16(7) . . ?
C2B S2B Na2 105.5(3) . . ?
Na1 S2B Na2 149.03(10) . . ?
Ce S2B Na2 86.59(7) . . ?
C2B S3B C3B 103.4(4) . . ?
C1B S4B C4B 105.5(4) . . ?
C2B C1B S1B 123.4(5) . . ?
C2B C1B S4B 127.7(6) . . ?
S1B C1B S4B 108.9(4) . . ?
C1B C2B S2B 123.8(6) . . ?
C1B C2B S3B 124.6(6) . . ?
S2B C2B S3B 111.5(4) . . ?
C4B C3B S3B 113.1(6) . . ?
C3B C4B S4B 112.2(5) . . ?
C1C S1C Ce 78.8(2) . . ?
C1C S1C Na3 107.7(2) . . ?
Ce S1C Na3 89.15(7) . . ?
C2C S2C Na2 95.0(2) . . ?
C2C S2C Ce 78.2(2) . . ?
Na2 S2C Ce 89.61(7) . . ?
C2C S2C Na3 104.0(2) . . ?
Na2 S2C Na3 159.26(10) . . ?
Ce S2C Na3 86.48(7) . . ?
C2C S3C C3C 102.2(3) . . ?
C2C S3C Na2 84.1(2) . . ?
C3C S3C Na2 128.2(3) . . ?
C1C S4C C4C 106.0(3) . . ?
C2C C1C S4C 127.3(5) . . ?
C2C C1C S1C 123.3(5) . . ?
S4C C1C S1C 109.3(4) . . ?
C1C C2C S2C 124.0(5) . . ?
C1C C2C S3C 124.8(5) . . ?
S2C C2C S3C 111.3(4) . . ?
C1C C2C Ce 78.1(4) . . ?
S2C C2C Ce 67.7(2) . . ?
S3C C2C Ce 128.2(3) . . ?
C4C C3C S3C 112.2(5) . . ?
C3C C4C S4C 112.6(5) . . ?
C1 N1 C5 117.2(7) . . ?
C1 N1 Ce 126.2(5) . . ?
C5 N1 Ce 115.7(5) . . ?
N1 C1 C2 123.2(8) . . ?
C1 C2 C3 119.8(8) . . ?
C2 C3 C4 117.0(8) . . ?
C5 C4 C3 120.0(9) . . ?
N1 C5 C4 122.8(8) . . ?
C10 N2 C6 115.8(8) . . ?
C10 N2 Na1 112.1(5) . . ?
C6 N2 Na1 129.9(7) . . ?
N2 C6 C7 123.3(10) . . ?
C8 C7 C6 119.1(10) . . ?
C7 C8 C9 117.7(10) . . ?
C10 C9 C8 119.1(10) . . ?
N2 C10 C9 124.9(9) . . ?
C15A N3 C11A 115.9(10) . . ?
C11B N3 C15B 120.0 . . ?
C15A N3 Na1 121.2(8) . . ?
C11A N3 Na1 122.6(7) . . ?
C11B N3 Na1 110.6(4) . . ?
C15B N3 Na1 129.3(4) . . ?
N3 C11B C12B 120.0 . . ?
C13 C12B C11B 120.0 . . ?
C12B C13 C14B 120.0 . . ?
C14A C13 C12A 114.2(11) . . ?
C15B C14B C13 120.0 . . ?
C14B C15B N3 120.0 . . ?
N3 C11A C12A 123.7(14) . . ?
C11A C12A C13 114.5(14) . . ?
C13 C14A C15A 119.1(13) . . ?
N3 C15A C14A 122.3(14) . . ?
C16 O1 C21 109.9(7) . 2_677 ?
C16 O1 Na3 121.1(5) . . ?
C21 O1 Na3 117.1(6) 2_677 . ?
C17 O2 C18 114.3(6) . . ?
C17 O2 Na3 106.3(5) . . ?
C18 O2 Na3 112.6(4) . . ?
C20 O3 C19 103.0(8) . . ?
C20 O3 Na3 104.7(6) . 2_677 ?
C19 O3 Na3 118.1(5) . 2_677 ?
C20 O3 Na3 134.9(6) . . ?
C19 O3 Na3 109.9(5) . . ?
Na3 O3 Na3 86.28(19) 2_677 . ?
C22 O4 C27 111.8(5) . 2_776 ?
C22 O4 Na2 114.5(4) . . ?
C27 O4 Na2 122.1(4) 2_776 . ?
C24 O5 C23 112.9(5) . . ?
C24 O5 Na2 110.8(4) . . ?
C23 O5 Na2 108.8(4) . . ?
C25 O6 C26 113.3(5) . . ?
C25 O6 Na2 118.2(4) . . ?
C26 O6 Na2 121.9(4) . . ?
O1 C16 C17 107.4(7) . . ?
O2 C17 C16 113.1(7) . . ?
O2 C18 C19 107.8(7) . . ?
O3 C19 C18 109.0(7) . . ?
C21 C20 O3 107.2(10) . . ?
C20 C21 O1 111.0(9) . 2_677 ?
O4 C22 C23 107.2(6) . . ?
O5 C23 C22 107.5(5) . . ?
O5 C24 C25 112.1(6) . . ?
O6 C25 C24 107.5(6) . . ?
O6 C26 C27 112.6(6) . . ?
O4 C27 C26 111.8(5) 2_776 . ?
C28 N4 C32 120.0 . . ?
N4 C28 C29 120.0 . . ?
C30 C29 C28 120.0 . . ?
C29 C30 C31 120.0 . . ?
C30 C31 C32 120.0 . . ?
C31 C32 N4 120.0 . . ?
C37 N5 C33 117.5(13) . . ?
C34 C33 N5 119.3(13) . . ?
C35 C34 C33 121.6(16) . . ?
C34 C35 C36 120.6(16) . . ?
C35 C36 C37 121.6(13) . . ?
C36 C37 N5 119.3(13) . . ?
C39 C38 C43 120.0 . . ?
C38 C39 C40 120.0 . . ?
C39 C40 C41 120.0 . . ?
C40 C41 C42 120.0 . . ?
C43 C42 C41 120.0 . . ?
C42 C43 C38 120.0 . . ?
C45 C44 C49 120.0 . . ?
C44 C45 C46 120.0 . . ?
C45 C46 C47 120.0 . . ?
C48 C47 C46 120.0 . . ?
C47 C48 C49 120.0 . . ?
C44 C49 C48 120.0 . . ?

loop_
_geom_bond_atom_site_label_1
_geom_bond_atom_site_label_2
_geom_bond_distance
_geom_bond_site_symmetry_2
_geom_bond_publ_flag
Ce N1 2.717(6) . ?
Ce S2A 2.8944(17) . ?
Ce S2C 2.9136(19) . ?
Ce S1C 2.9168(18) . ?
Ce S1A 2.922(2) . ?
Ce S1B 2.9303(18) . ?
Ce S2B 2.9567(18) . ?
Ce C1A 3.037(7) . ?
Ce C2A 3.041(7) . ?
Ce C2C 3.083(7) . ?
Ce Na1 3.851(3) . ?
Ce Na2 4.082(3) . ?
Na1 N3 2.404(6) . ?
Na1 N2 2.552(7) . ?
Na1 S2A 2.762(3) . ?
Na1 S2B 2.786(3) . ?
Na1 S1A 2.934(3) . ?
Na2 O4 2.461(5) . ?
Na2 O6 2.474(5) . ?
Na2 O5 2.480(6) . ?
Na2 S2C 2.878(3) . ?
Na2 S2B 2.995(3) . ?
Na2 S1B 3.025(3) . ?
Na2 S3C 3.211(3) . ?
Na3 O1 2.443(6) . ?
Na3 O2 2.561(6) . ?
Na3 O3 2.745(7) 2_677 ?
Na3 S2A 2.829(4) . ?
Na3 O3 2.856(6) . ?
Na3 S1C 2.927(3) . ?
Na3 S2C 3.071(3) . ?
Na3 Na3 3.831(6) 2_677 ?
S1A C1A 1.756(7) . ?
S2A C2A 1.769(7) . ?
S3A C2A 1.764(7) . ?
S3A C3A 1.782(10) . ?
S4A C1A 1.770(7) . ?
S4A C4A 1.801(10) . ?
C1A C2A 1.368(10) . ?
C3A C4A 1.484(14) . ?
S1B C1B 1.770(8) . ?
S2B C2B 1.742(7) . ?
S3B C2B 1.770(7) . ?
S3B C3B 1.787(8) . ?
S4B C1B 1.777(7) . ?
S4B C4B 1.812(8) . ?
C1B C2B 1.365(9) . ?
C3B C4B 1.518(11) . ?
S1C C1C 1.766(7) . ?
S2C C2C 1.767(7) . ?
S3C C2C 1.781(7) . ?
S3C C3C 1.794(7) . ?
S4C C1C 1.763(7) . ?
S4C C4C 1.813(7) . ?
C1C C2C 1.357(9) . ?
C3C C4C 1.505(10) . ?
N1 C1 1.332(9) . ?
N1 C5 1.334(10) . ?
C1 C2 1.374(10) . ?
C2 C3 1.378(13) . ?
C3 C4 1.380(12) . ?
C4 C5 1.373(11) . ?
N2 C10 1.317(11) . ?
N2 C6 1.341(10) . ?
C6 C7 1.387(13) . ?
C7 C8 1.368(15) . ?
C8 C9 1.374(13) . ?
C9 C10 1.366(13) . ?
N3 C15A 1.337(15) . ?
N3 C11A 1.347(17) . ?
N3 C11B 1.3900 . ?
N3 C15B 1.3900 . ?
C11B C12B 1.3900 . ?
C12B C13 1.3900 . ?
C13 C14A 1.356(18) . ?
C13 C14B 1.3900 . ?
C13 C12A 1.434(18) . ?
C14B C15B 1.3900 . ?
C11A C12A 1.42(2) . ?
C14A C15A 1.39(2) . ?
O1 C16 1.420(9) . ?
O1 C21 1.514(13) 2_677 ?
O2 C17 1.408(9) . ?
O2 C18 1.432(9) . ?
O3 C20 1.424(11) . ?
O3 C19 1.438(11) . ?
O3 Na3 2.745(7) 2_677 ?
O4 C22 1.434(9) . ?
O4 C27 1.440(7) 2_776 ?
O5 C24 1.423(8) . ?
O5 C23 1.439(8) . ?
O6 C25 1.419(9) . ?
O6 C26 1.432(8) . ?
C16 C17 1.489(13) . ?
C18 C19 1.466(13) . ?
C20 C21 1.383(14) . ?
C21 O1 1.514(13) 2_677 ?
C22 C23 1.491(9) . ?
C24 C25 1.508(10) . ?
C26 C27 1.508(9) . ?
C27 O4 1.440(7) 2_776 ?
N4 C28 1.3900 . ?
N4 C32 1.3900 . ?
C28 C29 1.3900 . ?
C29 C30 1.3900 . ?
C30 C31 1.3900 . ?
C31 C32 1.3900 . ?
N5 C37 1.392(15) . ?
N5 C33 1.425(16) . ?
C33 C34 1.356(18) . ?
C34 C35 1.326(17) . ?
C35 C36 1.343(18) . ?
C36 C37 1.364(18) . ?
C38 C39 1.3900 . ?
C38 C43 1.3900 . ?
C39 C40 1.3900 . ?
C40 C41 1.3900 . ?
C41 C42 1.3900 . ?
C42 C43 1.3900 . ?
C44 C45 1.3899 . ?
C44 C49 1.3900 . ?
C45 C46 1.3900 . ?
C46 C47 1.3901 . ?
C47 C48 1.3899 . ?
C48 C49 1.3900 . ?
